data_7016373
loop_
_publ_author_name
'Cooke, Gareth'
'O M\'aille, Gear\'oid M'
'Quesada, Roberto'
'Wang, Longsheng'
'Varughese, Sunil'
'Draper, Sylvia M.'

_publ_section_title
;
 Substituted pyridazines as ligands in homoleptic (fac and mer) and
 heteroleptic Ru(ii) complexes.
;
_journal_issue 32
_journal_name_full 'Dalton transactions (Cambridge, England : 2003)'
_journal_page_first 8206
_journal_page_last 8212
_journal_paper_doi 10.1039/c1dt10340g
_journal_volume 40
_journal_year 2011
_chemical_formula_moiety 'C41 H34 F12 N10 O P2 Ru'
_chemical_formula_sum 'C41 H34 F12 N10 O P2 Ru'
_chemical_formula_weight 1073.79
_chemical_name_systematic
;
?
;
_space_group_IT_number 14
_symmetry_cell_setting monoclinic
_symmetry_space_group_name_Hall '-P 2ybc'
_symmetry_space_group_name_H-M 'P 1 21/c 1'
_atom_sites_solution_hydrogens geom
_atom_sites_solution_primary direct
_atom_sites_solution_secondary difmap
_audit_creation_method SHELXL-97
_cell_angle_alpha 90.00
_cell_angle_beta 104.637(2)
_cell_angle_gamma 90.00
_cell_formula_units_Z 4
_cell_length_a 10.9856(10)
_cell_length_b 20.2230(18)
_cell_length_c 20.3436(18)
_cell_measurement_reflns_used 4268
_cell_measurement_temperature 150(2)
_cell_measurement_theta_max 46.34
_cell_measurement_theta_min 2.48
_cell_volume 4372.9(7)
_computing_cell_refinement 'Bruker SMART'
_computing_data_collection 'Bruker SMART'
_computing_data_reduction 'Bruker SAINT'
_computing_molecular_graphics 'Bruker SHELXTL'
_computing_publication_material 'Bruker SHELXTL'
_computing_structure_refinement 'SHELXL-97 (Sheldrick, 1997)'
_computing_structure_solution 'SHELXS-97 (Sheldrick, 1990)'
_diffrn_ambient_temperature 150(2)
_diffrn_measured_fraction_theta_full 1.000
_diffrn_measured_fraction_theta_max 1.000
_diffrn_measurement_device_type 'CCD area detector'
_diffrn_measurement_method 'phi and omega scans'
_diffrn_radiation_monochromator graphite
_diffrn_radiation_source 'fine-focus sealed tube'
_diffrn_radiation_type MoK\a
_diffrn_radiation_wavelength 0.71073
_diffrn_reflns_av_R_equivalents 0.0447
_diffrn_reflns_av_sigmaI/netI 0.0370
_diffrn_reflns_limit_h_max 13
_diffrn_reflns_limit_h_min -13
_diffrn_reflns_limit_k_max 24
_diffrn_reflns_limit_k_min -23
_diffrn_reflns_limit_l_max 24
_diffrn_reflns_limit_l_min -24
_diffrn_reflns_number 35469
_diffrn_reflns_theta_full 25.50
_diffrn_reflns_theta_max 25.50
_diffrn_reflns_theta_min 1.44
_exptl_absorpt_coefficient_mu 0.530
_exptl_absorpt_correction_T_max 0.9588
_exptl_absorpt_correction_T_min 0.9106
_exptl_absorpt_correction_type multi-scan
_exptl_absorpt_process_details 'SADABS; Sheldrick, 1996'
_exptl_crystal_colour Red
_exptl_crystal_density_diffrn 1.631
_exptl_crystal_density_method 'not measured'
_exptl_crystal_description Plate
_exptl_crystal_F_000 2160
_exptl_crystal_size_max 0.18
_exptl_crystal_size_mid 0.13
_exptl_crystal_size_min 0.08
_refine_diff_density_max 0.960
_refine_diff_density_min -0.586
_refine_diff_density_rms 0.079
_refine_ls_extinction_method none
_refine_ls_goodness_of_fit_ref 1.110
_refine_ls_hydrogen_treatment constr
_refine_ls_matrix_type full
_refine_ls_number_parameters 604
_refine_ls_number_reflns 8141
_refine_ls_number_restraints 0
_refine_ls_restrained_S_all 1.110
_refine_ls_R_factor_all 0.0548
_refine_ls_R_factor_gt 0.0390
_refine_ls_shift/su_max 0.001
_refine_ls_shift/su_mean 0.000
_refine_ls_structure_factor_coef Fsqd
_refine_ls_weighting_details 'calc w=1/[\s^2^(Fo^2^)+(0.0683P)^2^+0.0000P] where P=(Fo^2^+2Fc^2^)/3'
_refine_ls_weighting_scheme calc
_refine_ls_wR_factor_gt 0.1009
_refine_ls_wR_factor_ref 0.1119
_reflns_number_gt 6503
_reflns_number_total 8141
_reflns_threshold_expression >2sigma(I)
_cod_data_source_file c1dt10340g.txt
_cod_data_source_block gcc
_cod_depositor_comments
;
The following automatic conversions were performed:

'_symmetry_cell_setting' value 'Monoclinic' changed to 'monoclinic'
according to /home/saulius/struct/CIF-dictionaries/cif_core.dic
dictionary named 'cif_core.dic' version 2.4.1 from 2010-06-29.

Automatic conversion script
Id: cif_fix_values 1715 2011-07-08 13:25:40Z adriana 
;
_cod_original_sg_symbol_H-M P2(1)/c
_cod_database_code 7016373

loop_
_symmetry_equiv_pos_as_xyz
'x, y, z'
'-x, y+1/2, -z+1/2'
'-x, -y, -z'
'x, -y-1/2, z-1/2'

loop_
_atom_site_label
_atom_site_type_symbol
_atom_site_fract_x
_atom_site_fract_y
_atom_site_fract_z
_atom_site_U_iso_or_equiv
_atom_site_adp_type
_atom_site_occupancy
_atom_site_symmetry_multiplicity
_atom_site_calc_flag
_atom_site_refinement_flags
Ru1 Ru 0.62468(2) 0.063822(11) 0.217959(12) 0.02281(9) Uani 1 1 d .
N1A N 0.4910(2) 0.10981(11) 0.25282(12) 0.0237(5) Uani 1 1 d .
N2A N 0.3828(2) 0.12894(12) 0.21084(12) 0.0254(5) Uani 1 1 d .
N2B N 0.7142(2) 0.07504(12) 0.31955(13) 0.0251(5) Uani 1 1 d .
N2C N 0.1338(2) 0.24025(13) 0.19145(14) 0.0306(6) Uani 1 1 d .
N2E N 0.6674(2) 0.15547(12) 0.18665(12) 0.0257(5) Uani 1 1 d .
N2F N 0.5172(2) 0.06475(12) 0.11925(12) 0.0259(5) Uani 1 1 d .
N2G N 0.5863(2) -0.03122(12) 0.24154(12) 0.0258(5) Uani 1 1 d .
N2H N 0.7655(2) 0.01153(12) 0.18990(12) 0.0266(5) Uani 1 1 d .
N3D N 0.1648(3) 0.28113(15) 0.41246(15) 0.0402(7) Uani 1 1 d .
N5D N 0.0109(3) 0.20535(15) 0.35081(15) 0.0392(7) Uani 1 1 d .
C1B C 0.6446(3) 0.10414(14) 0.35805(15) 0.0254(6) Uani 1 1 d .
C1C C 0.1854(3) 0.18241(15) 0.18118(15) 0.0280(7) Uani 1 1 d .
C1D C 0.2195(3) 0.20369(15) 0.33548(15) 0.0275(7) Uani 1 1 d .
C1E C 0.6014(3) 0.17367(15) 0.12345(16) 0.0290(7) Uani 1 1 d .
C1F C 0.5133(3) 0.12393(15) 0.08679(15) 0.0297(7) Uani 1 1 d .
C1G C 0.6752(3) -0.07727(15) 0.23793(15) 0.0289(7) Uani 1 1 d .
C1H C 0.7747(3) -0.05305(16) 0.20787(15) 0.0295(7) Uani 1 1 d .
C2D C 0.2488(3) 0.25451(16) 0.38244(16) 0.0335(7) Uani 1 1 d .
H2D H 0.3323 0.2713 0.3939 0.040 Uiso 1 1 calc R
C3A C 0.2975(3) 0.16093(14) 0.23517(15) 0.0251(6) Uani 1 1 d .
C3B C 0.8303(3) 0.05506(16) 0.35084(16) 0.0315(7) Uani 1 1 d .
H3B H 0.8799 0.0345 0.3245 0.038 Uiso 1 1 calc R
C3C C 0.0361(3) 0.26154(18) 0.14230(18) 0.0397(8) Uani 1 1 d .
H3C H -0.0011 0.3027 0.1486 0.048 Uiso 1 1 calc R
C3E C 0.7491(3) 0.19911(16) 0.22447(17) 0.0316(7) Uani 1 1 d .
H3E H 0.7945 0.1867 0.2690 0.038 Uiso 1 1 calc R
C3F C 0.4404(3) 0.01616(16) 0.08880(17) 0.0346(7) Uani 1 1 d .
H3F H 0.4442 -0.0254 0.1111 0.041 Uiso 1 1 calc R
C3G C 0.4874(3) -0.05040(16) 0.26433(17) 0.0330(7) Uani 1 1 d .
H3G H 0.4247 -0.0187 0.2664 0.040 Uiso 1 1 calc R
C3H C 0.8467(3) 0.03616(18) 0.15656(17) 0.0357(7) Uani 1 1 d .
H3H H 0.8397 0.0813 0.1433 0.043 Uiso 1 1 calc R
C4A C 0.3152(3) 0.17425(14) 0.30540(15) 0.0262(6) Uani 1 1 d .
C4B C 0.8816(3) 0.06297(17) 0.41991(17) 0.0354(8) Uani 1 1 d .
H4B H 0.9644 0.0479 0.4403 0.042 Uiso 1 1 calc R
C4C C -0.0134(3) 0.2272(2) 0.08330(19) 0.0491(10) Uani 1 1 d .
H4C H -0.0841 0.2437 0.0502 0.059 Uiso 1 1 calc R
C4D C 0.0511(3) 0.25486(19) 0.39455(18) 0.0421(9) Uani 1 1 d .
H4D H -0.0095 0.2734 0.4153 0.051 Uiso 1 1 calc R
C4E C 0.7689(3) 0.26060(17) 0.20087(18) 0.0379(8) Uani 1 1 d .
H4E H 0.8264 0.2904 0.2287 0.046 Uiso 1 1 calc R
C4F C 0.3558(3) 0.02408(19) 0.02622(17) 0.0420(9) Uani 1 1 d .
H4F H 0.3025 -0.0113 0.0059 0.050 Uiso 1 1 calc R
C4G C 0.4732(4) -0.11378(17) 0.28471(18) 0.0418(8) Uani 1 1 d .
H4G H 0.4014 -0.1256 0.3002 0.050 Uiso 1 1 calc R
C4H C 0.9405(3) -0.0022(2) 0.14092(19) 0.0440(9) Uani 1 1 d .
H4H H 0.9952 0.0162 0.1163 0.053 Uiso 1 1 calc R
C5A C 0.4307(3) 0.15689(15) 0.34695(15) 0.0275(6) Uani 1 1 d .
H5A H 0.4500 0.1668 0.3941 0.033 Uiso 1 1 calc R
C5B C 0.8118(3) 0.09270(17) 0.45858(17) 0.0353(8) Uani 1 1 d .
H5B H 0.8457 0.0988 0.5060 0.042 Uiso 1 1 calc R
C5C C 0.0426(4) 0.1678(2) 0.07332(19) 0.0527(10) Uani 1 1 d .
H5C H 0.0113 0.1431 0.0328 0.063 Uiso 1 1 calc R
C5E C 0.7041(3) 0.27873(17) 0.13611(18) 0.0392(8) Uani 1 1 d .
H5E H 0.7178 0.3208 0.1185 0.047 Uiso 1 1 calc R
C5F C 0.3505(4) 0.0842(2) -0.00597(19) 0.0473(9) Uani 1 1 d .
H5F H 0.2930 0.0910 -0.0489 0.057 Uiso 1 1 calc R
C5G C 0.5641(4) -0.16041(18) 0.28260(19) 0.0446(9) Uani 1 1 d .
H5G H 0.5567 -0.2044 0.2974 0.053 Uiso 1 1 calc R
C5H C 0.9529(3) -0.06736(19) 0.16161(19) 0.0449(9) Uani 1 1 d .
H5H H 1.0180 -0.0941 0.1527 0.054 Uiso 1 1 calc R
C6A C 0.5180(3) 0.12500(14) 0.31979(15) 0.0245(6) Uani 1 1 d .
C6B C 0.6907(3) 0.11383(16) 0.42737(16) 0.0314(7) Uani 1 1 d .
H6B H 0.6403 0.1346 0.4531 0.038 Uiso 1 1 calc R
C6C C 0.1436(3) 0.14505(19) 0.12260(17) 0.0411(8) Uani 1 1 d .
H6C H 0.1839 0.1047 0.1167 0.049 Uiso 1 1 calc R
C6D C 0.0969(3) 0.18016(17) 0.32211(17) 0.0340(7) Uani 1 1 d .
H6D H 0.0733 0.1445 0.2911 0.041 Uiso 1 1 calc R
C6E C 0.6197(3) 0.23535(16) 0.09737(17) 0.0355(8) Uani 1 1 d .
H6E H 0.5738 0.2474 0.0529 0.043 Uiso 1 1 calc R
C6F C 0.4292(3) 0.13441(19) 0.02462(17) 0.0420(9) Uani 1 1 d .
H6F H 0.4256 0.1763 0.0030 0.050 Uiso 1 1 calc R
C6G C 0.6651(3) -0.14204(16) 0.25875(17) 0.0376(8) Uani 1 1 d .
H6G H 0.7282 -0.1735 0.2565 0.045 Uiso 1 1 calc R
C6H C 0.8698(3) -0.09299(18) 0.19530(17) 0.0376(8) Uani 1 1 d .
H6H H 0.8771 -0.1377 0.2100 0.045 Uiso 1 1 calc R
O90 O 0.4192(3) 0.33375(16) 0.00776(15) 0.0642(8) Uani 1 1 d .
C90 C 0.3552(4) 0.3734(2) 0.02783(17) 0.0442(9) Uani 1 1 d .
C91 C 0.2291(4) 0.3539(3) 0.0381(2) 0.0716(14) Uani 1 1 d .
H91A H 0.2133 0.3071 0.0266 0.107 Uiso 1 1 calc R
H91B H 0.1632 0.3809 0.0087 0.107 Uiso 1 1 calc R
H91C H 0.2286 0.3610 0.0857 0.107 Uiso 1 1 calc R
C92 C 0.3958(5) 0.4426(2) 0.0430(3) 0.0712(14) Uani 1 1 d .
H92A H 0.4791 0.4489 0.0347 0.107 Uiso 1 1 calc R
H92B H 0.3998 0.4523 0.0907 0.107 Uiso 1 1 calc R
H92C H 0.3353 0.4724 0.0136 0.107 Uiso 1 1 calc R
P2 P 0.67698(9) 0.31646(5) 0.40859(5) 0.0437(2) Uani 1 1 d .
F1B F 0.7608(5) 0.3648(2) 0.3803(2) 0.1491(19) Uani 1 1 d .
F2B F 0.7033(2) 0.35745(13) 0.47780(12) 0.0660(7) Uani 1 1 d .
F3B F 0.5573(3) 0.36106(14) 0.37913(14) 0.0913(10) Uani 1 1 d .
F4B F 0.5876(2) 0.26763(13) 0.43663(13) 0.0656(7) Uani 1 1 d .
F5B F 0.6480(3) 0.27486(13) 0.33987(12) 0.0716(8) Uani 1 1 d .
F6B F 0.7893(3) 0.26807(18) 0.43885(17) 0.0978(11) Uani 1 1 d .
P1 P 0.17519(8) 0.97937(4) 0.34742(5) 0.0348(2) Uani 1 1 d .
F1A F 0.1639(2) 1.03242(12) 0.40358(11) 0.0551(6) Uani 1 1 d .
F2A F 0.2746(2) 0.93842(11) 0.40330(12) 0.0551(6) Uani 1 1 d .
F3A F 0.0638(2) 0.93749(12) 0.36418(14) 0.0654(7) Uani 1 1 d .
F4A F 0.1865(2) 0.92619(11) 0.29169(12) 0.0595(7) Uani 1 1 d .
F5A F 0.0738(2) 1.01994(11) 0.29215(11) 0.0567(6) Uani 1 1 d .
F6A F 0.2859(2) 1.02092(12) 0.33075(15) 0.0690(7) Uani 1 1 d .

loop_
_atom_site_aniso_label
_atom_site_aniso_U_11
_atom_site_aniso_U_22
_atom_site_aniso_U_33
_atom_site_aniso_U_23
_atom_site_aniso_U_13
_atom_site_aniso_U_12
Ru1 0.02472(14) 0.02187(14) 0.02183(14) 0.00034(9) 0.00588(9) 0.00203(9)
N1A 0.0258(12) 0.0188(12) 0.0259(13) 0.0010(10) 0.0053(10) 0.0009(10)
N2A 0.0259(12) 0.0239(13) 0.0250(13) 0.0010(10) 0.0033(10) 0.0011(10)
N2B 0.0263(12) 0.0241(13) 0.0251(13) 0.0008(10) 0.0070(10) -0.0006(10)
N2C 0.0245(13) 0.0311(14) 0.0350(15) 0.0026(12) 0.0053(11) 0.0006(11)
N2E 0.0290(13) 0.0248(13) 0.0260(13) 0.0005(10) 0.0119(11) 0.0028(10)
N2F 0.0282(13) 0.0272(13) 0.0225(13) -0.0027(10) 0.0066(10) 0.0019(11)
N2G 0.0297(13) 0.0231(13) 0.0240(13) 0.0002(10) 0.0055(10) 0.0028(10)
N2H 0.0255(12) 0.0301(14) 0.0235(13) -0.0034(11) 0.0051(10) 0.0034(10)
N3D 0.0408(16) 0.0408(17) 0.0389(17) -0.0077(13) 0.0100(13) 0.0079(13)
N5D 0.0312(15) 0.0479(18) 0.0403(17) -0.0024(14) 0.0122(13) 0.0034(13)
C1B 0.0279(15) 0.0219(15) 0.0253(15) 0.0002(12) 0.0047(12) 0.0012(12)
C1C 0.0229(14) 0.0318(17) 0.0293(16) 0.0005(13) 0.0068(12) -0.0019(12)
C1D 0.0307(16) 0.0264(16) 0.0255(15) 0.0030(12) 0.0072(13) 0.0046(12)
C1E 0.0323(16) 0.0284(16) 0.0296(16) 0.0038(13) 0.0138(13) 0.0064(13)
C1F 0.0365(17) 0.0291(16) 0.0253(16) 0.0035(13) 0.0111(13) 0.0042(13)
C1G 0.0334(16) 0.0281(17) 0.0222(15) -0.0009(12) 0.0014(13) 0.0053(13)
C1H 0.0311(16) 0.0339(18) 0.0212(15) -0.0043(13) 0.0024(12) 0.0033(13)
C2D 0.0306(16) 0.0345(18) 0.0335(18) -0.0024(14) 0.0044(14) 0.0051(14)
C3A 0.0266(15) 0.0193(14) 0.0285(16) -0.0005(12) 0.0055(12) -0.0021(12)
C3B 0.0295(16) 0.0340(18) 0.0307(17) -0.0011(14) 0.0072(13) 0.0037(13)
C3C 0.0310(17) 0.043(2) 0.044(2) 0.0133(16) 0.0084(15) 0.0068(15)
C3E 0.0308(16) 0.0316(17) 0.0325(17) -0.0018(14) 0.0082(14) -0.0005(13)
C3F 0.0404(18) 0.0286(17) 0.0327(18) -0.0028(14) 0.0055(14) -0.0027(14)
C3G 0.0376(18) 0.0277(17) 0.0355(18) -0.0004(13) 0.0124(14) -0.0015(13)
C3H 0.0360(18) 0.0401(19) 0.0330(18) -0.0025(15) 0.0125(14) 0.0011(15)
C4A 0.0274(15) 0.0208(15) 0.0294(16) -0.0008(12) 0.0052(12) -0.0005(12)
C4B 0.0291(16) 0.0403(19) 0.0331(18) 0.0045(14) 0.0010(13) 0.0035(14)
C4C 0.0316(18) 0.071(3) 0.039(2) 0.0100(19) -0.0018(16) 0.0076(18)
C4D 0.042(2) 0.049(2) 0.039(2) 0.0008(17) 0.0175(16) 0.0166(17)
C4E 0.0417(19) 0.0309(18) 0.045(2) -0.0072(15) 0.0175(16) -0.0078(15)
C4F 0.048(2) 0.046(2) 0.0295(18) -0.0068(16) 0.0044(15) -0.0062(17)
C4G 0.052(2) 0.0328(19) 0.044(2) 0.0034(16) 0.0170(17) -0.0055(16)
C4H 0.0363(19) 0.057(2) 0.044(2) -0.0131(18) 0.0190(16) -0.0034(17)
C5A 0.0302(15) 0.0287(16) 0.0227(15) -0.0017(12) 0.0047(12) 0.0002(13)
C5B 0.0348(17) 0.0384(19) 0.0285(17) -0.0012(14) 0.0001(14) 0.0015(14)
C5C 0.045(2) 0.069(3) 0.036(2) -0.0091(19) -0.0048(17) 0.002(2)
C5E 0.053(2) 0.0244(17) 0.047(2) 0.0027(15) 0.0247(17) 0.0003(15)
C5F 0.049(2) 0.057(2) 0.0288(19) 0.0051(17) -0.0026(16) 0.0018(18)
C5G 0.061(2) 0.0278(18) 0.045(2) 0.0047(15) 0.0155(18) -0.0014(17)
C5H 0.0368(19) 0.052(2) 0.045(2) -0.0179(18) 0.0106(16) 0.0078(17)
C6A 0.0291(15) 0.0194(14) 0.0248(15) 0.0004(12) 0.0066(12) 0.0008(12)
C6B 0.0318(16) 0.0345(18) 0.0272(16) -0.0017(13) 0.0062(13) 0.0047(13)
C6C 0.0377(19) 0.044(2) 0.0374(19) -0.0090(16) 0.0022(15) 0.0030(15)
C6D 0.0348(17) 0.0332(18) 0.0337(18) -0.0020(14) 0.0083(14) -0.0008(14)
C6E 0.0452(19) 0.0292(18) 0.0351(18) 0.0079(14) 0.0154(15) 0.0068(14)
C6F 0.049(2) 0.041(2) 0.0336(19) 0.0109(15) 0.0050(16) -0.0003(16)
C6G 0.049(2) 0.0269(18) 0.0351(19) 0.0005(14) 0.0068(16) 0.0089(15)
C6H 0.0327(17) 0.0401(19) 0.0369(19) -0.0071(15) 0.0031(15) 0.0087(15)
O90 0.070(2) 0.073(2) 0.0482(17) 0.0018(15) 0.0130(15) 0.0271(17)
C90 0.049(2) 0.053(2) 0.0284(18) 0.0063(16) 0.0066(16) 0.0101(18)
C91 0.064(3) 0.091(4) 0.059(3) -0.003(3) 0.015(2) -0.011(3)
C92 0.070(3) 0.054(3) 0.074(3) 0.011(2) -0.011(2) 0.002(2)
P2 0.0442(5) 0.0470(6) 0.0410(5) 0.0071(4) 0.0127(4) 0.0054(4)
F1B 0.198(4) 0.147(4) 0.137(3) -0.021(3) 0.106(3) -0.104(3)
F2B 0.0758(16) 0.0636(16) 0.0514(14) -0.0070(12) 0.0027(12) -0.0168(13)
F3B 0.115(2) 0.0654(18) 0.0732(19) -0.0087(15) -0.0140(17) 0.0445(17)
F4B 0.0769(17) 0.0622(16) 0.0676(16) -0.0133(13) 0.0368(14) -0.0186(13)
F5B 0.110(2) 0.0663(16) 0.0444(14) 0.0021(12) 0.0297(14) 0.0255(15)
F6B 0.0594(17) 0.127(3) 0.093(2) -0.009(2) -0.0065(15) 0.0412(18)
P1 0.0340(4) 0.0299(5) 0.0396(5) -0.0030(4) 0.0074(4) 0.0046(4)
F1A 0.0479(12) 0.0615(15) 0.0524(14) -0.0223(11) 0.0059(10) 0.0170(11)
F2A 0.0513(13) 0.0477(13) 0.0562(14) -0.0028(10) -0.0053(11) 0.0146(10)
F3A 0.0487(13) 0.0669(17) 0.0788(18) 0.0078(13) 0.0130(12) -0.0146(12)
F4A 0.0657(15) 0.0504(14) 0.0550(14) -0.0191(11) 0.0015(12) 0.0204(11)
F5A 0.0663(15) 0.0501(14) 0.0476(13) 0.0007(10) 0.0030(11) 0.0228(11)
F6A 0.0635(15) 0.0565(16) 0.100(2) -0.0027(14) 0.0450(15) -0.0094(12)

loop_
_atom_type_symbol
_atom_type_description
_atom_type_scat_dispersion_real
_atom_type_scat_dispersion_imag
_atom_type_scat_source
C C 0.0033 0.0016 'International Tables Vol C Tables 4.2.6.8 and 6.1.1.4'
H H 0.0000 0.0000 'International Tables Vol C Tables 4.2.6.8 and 6.1.1.4'
N N 0.0061 0.0033 'International Tables Vol C Tables 4.2.6.8 and 6.1.1.4'
O O 0.0106 0.0060 'International Tables Vol C Tables 4.2.6.8 and 6.1.1.4'
F F 0.0171 0.0103 'International Tables Vol C Tables 4.2.6.8 and 6.1.1.4'
P P 0.1023 0.0942 'International Tables Vol C Tables 4.2.6.8 and 6.1.1.4'
Ru Ru -1.2594 0.8363 'International Tables Vol C Tables 4.2.6.8 and 6.1.1.4'

loop_
_geom_angle_atom_site_label_1
_geom_angle_atom_site_label_2
_geom_angle_atom_site_label_3
_geom_angle
N1A Ru1 N2G 98.01(10)
N1A Ru1 N2E 86.37(9)
N2G Ru1 N2E 174.73(10)
N1A Ru1 N2F 92.86(10)
N2G Ru1 N2F 97.81(10)
N2E Ru1 N2F 78.96(10)
N1A Ru1 N2B 78.58(10)
N2G Ru1 N2B 86.73(9)
N2E Ru1 N2B 97.06(10)
N2F Ru1 N2B 170.84(10)
N1A Ru1 N2H 174.92(10)
N2G Ru1 N2H 78.33(10)
N2E Ru1 N2H 97.48(10)
N2F Ru1 N2H 91.15(10)
N2B Ru1 N2H 97.58(9)
N2A N1A C6A 120.8(2)
N2A N1A Ru1 121.34(19)
C6A N1A Ru1 117.72(19)
C3A N2A N1A 120.0(2)
C3B N2B C1B 117.7(3)
C3B N2B Ru1 126.8(2)
C1B N2B Ru1 115.43(19)
C1C N2C C3C 117.1(3)
C3E N2E C1E 118.8(3)
C3E N2E Ru1 125.7(2)
C1E N2E Ru1 115.4(2)
C3F N2F C1F 118.7(3)
C3F N2F Ru1 125.7(2)
C1F N2F Ru1 114.9(2)
C3G N2G C1G 118.3(3)
C3G N2G Ru1 125.7(2)
C1G N2G Ru1 115.8(2)
C3H N2H C1H 118.7(3)
C3H N2H Ru1 125.9(2)
C1H N2H Ru1 115.4(2)
C4D N3D C2D 115.1(3)
C6D N5D C4D 115.2(3)
N2B C1B C6B 122.2(3)
N2B C1B C6A 114.4(3)
C6B C1B C6A 123.4(3)
N2C C1C C6C 123.3(3)
N2C C1C C3A 116.3(3)
C6C C1C C3A 120.4(3)
C2D C1D C6D 115.8(3)
C2D C1D C4A 121.4(3)
C6D C1D C4A 122.7(3)
N2E C1E C6E 120.7(3)
N2E C1E C1F 115.0(3)
C6E C1E C1F 124.3(3)
N2F C1F C6F 120.7(3)
N2F C1F C1E 114.9(3)
C6F C1F C1E 124.4(3)
N2G C1G C6G 120.9(3)
N2G C1G C1H 114.4(3)
C6G C1G C1H 124.6(3)
N2H C1H C6H 121.2(3)
N2H C1H C1G 115.0(3)
C6H C1H C1G 123.8(3)
N3D C2D C1D 123.0(3)
N2A C3A C4A 122.4(3)
N2A C3A C1C 113.2(3)
C4A C3A C1C 124.4(3)
N2B C3B C4B 122.9(3)
N2C C3C C4C 123.7(3)
N2E C3E C4E 122.3(3)
N2F C3F C4F 122.6(3)
N2G C3G C4G 122.7(3)
N2H C3H C4H 122.2(3)
C5A C4A C3A 116.1(3)
C5A C4A C1D 119.4(3)
C3A C4A C1D 124.4(3)
C5B C4B C3B 119.4(3)
C3C C4C C5C 118.2(3)
N3D C4D N5D 127.9(3)
C3E C4E C5E 119.1(3)
C5F C4F C3F 118.6(3)
C3G C4G C5G 119.4(3)
C5H C4H C3H 119.0(4)
C4A C5A C6A 119.8(3)
C4B C5B C6B 118.9(3)
C6C C5C C4C 119.3(4)
C6E C5E C4E 119.3(3)
C4F C5F C6F 119.4(3)
C6G C5G C4G 118.9(3)
C6H C5H C4H 119.0(3)
N1A C6A C5A 120.7(3)
N1A C6A C1B 113.8(3)
C5A C6A C1B 125.5(3)
C1B C6B C5B 118.9(3)
C5C C6C C1C 118.4(3)
N5D C6D C1D 122.9(3)
C5E C6E C1E 119.8(3)
C5F C6F C1F 119.9(3)
C5G C6G C1G 119.8(3)
C5H C6H C1H 119.7(3)
O90 C90 C92 122.1(4)
O90 C90 C91 120.6(4)
C92 C90 C91 117.3(4)
F1B P2 F6B 93.2(3)
F1B P2 F3B 90.9(3)
F6B P2 F3B 175.8(2)
F1B P2 F5B 90.75(19)
F6B P2 F5B 88.76(16)
F3B P2 F5B 90.33(15)
F1B P2 F2B 90.46(18)
F6B P2 F2B 91.64(16)
F3B P2 F2B 89.18(15)
F5B P2 F2B 178.70(16)
F1B P2 F4B 178.6(2)
F6B P2 F4B 88.18(18)
F3B P2 F4B 87.72(17)
F5B P2 F4B 88.99(15)
F2B P2 F4B 89.79(14)
F6A P1 F4A 90.19(15)
F6A P1 F3A 179.93(17)
F4A P1 F3A 89.76(15)
F6A P1 F1A 89.99(14)
F4A P1 F1A 179.72(15)
F3A P1 F1A 90.06(15)
F6A P1 F2A 90.18(14)
F4A P1 F2A 89.66(12)
F3A P1 F2A 89.78(14)
F1A P1 F2A 90.12(13)
F6A P1 F5A 90.77(15)
F4A P1 F5A 90.68(12)
F3A P1 F5A 89.28(14)
F1A P1 F5A 89.54(12)
F2A P1 F5A 178.99(15)

loop_
_geom_bond_atom_site_label_1
_geom_bond_atom_site_label_2
_geom_bond_distance
Ru1 N1A 2.013(2)
Ru1 N2G 2.050(3)
Ru1 N2E 2.052(2)
Ru1 N2F 2.056(2)
Ru1 N2B 2.065(2)
Ru1 N2H 2.070(2)
N1A N2A 1.334(3)
N1A C6A 1.354(4)
N2A C3A 1.333(4)
N2B C3B 1.336(4)
N2B C1B 1.359(4)
N2C C1C 1.339(4)
N2C C3C 1.340(4)
N2E C3E 1.352(4)
N2E C1E 1.358(4)
N2F C3F 1.341(4)
N2F C1F 1.362(4)
N2G C3G 1.342(4)
N2G C1G 1.364(4)
N2H C3H 1.345(4)
N2H C1H 1.353(4)
N3D C4D 1.322(5)
N3D C2D 1.341(4)
N5D C6D 1.331(4)
N5D C4D 1.338(5)
C1B C6B 1.387(4)
C1B C6A 1.473(4)
C1C C6C 1.388(5)
C1C C3A 1.492(4)
C1D C2D 1.385(4)
C1D C6D 1.389(4)
C1D C4A 1.470(4)
C1E C6E 1.390(4)
C1E C1F 1.463(4)
C1F C6F 1.381(4)
C1G C6G 1.390(5)
C1G C1H 1.465(5)
C1H C6H 1.394(5)
C3A C4A 1.418(4)
C3B C4B 1.385(5)
C3C C4C 1.374(5)
C3E C4E 1.370(5)
C3F C4F 1.383(5)
C3G C4G 1.368(5)
C3H C4H 1.389(5)
C4A C5A 1.380(4)
C4B C5B 1.368(5)
C4C C5C 1.388(6)
C4E C5E 1.379(5)
C4F C5F 1.374(5)
C4G C5G 1.383(5)
C4H C5H 1.380(5)
C5A C6A 1.382(4)
C5B C6B 1.389(4)
C5C C6C 1.373(5)
C5E C6E 1.372(5)
C5F C6F 1.377(5)
C5G C6G 1.370(5)
C5H C6H 1.374(5)
O90 C90 1.204(5)
C90 C92 1.476(6)
C90 C91 1.505(6)
P2 F1B 1.549(3)
P2 F6B 1.573(3)
P2 F3B 1.583(3)
P2 F5B 1.593(3)
P2 F2B 1.596(3)
P2 F4B 1.597(3)
P1 F6A 1.584(2)
P1 F4A 1.590(2)
P1 F3A 1.594(3)
P1 F1A 1.595(2)
P1 F2A 1.595(2)
P1 F5A 1.595(2)
